data_4347796
loop_
_publ_author_name
'Wang, Mei'
'Weyherm\"uller, Thomas'
'Bill, Eckhard'
'Ye, Shengfa'
'Wieghardt, Karl'

_publ_section_title
;
 Structural and Spectroscopic Characterization of Rhenium Complexes
 Containing Neutral, Monoanionic, and Dianionic Ligands of
 2,2'-Bipyridines and 2,2':6,2&#x2033;-Terpyridines: An Experimental and
 Density Functional Theory (DFT)-Computational Study.
;
_journal_issue 10
_journal_name_full 'Inorganic chemistry'
_journal_page_first 5019
_journal_page_last 5036
_journal_paper_doi 10.1021/acs.inorgchem.6b00609
_journal_volume 55
_journal_year 2016
_chemical_formula_moiety '0.78(C20 H21 B N8 O Re), 0.22(C19 H17 B Cl N8 Re)'
_chemical_formula_sum 'C19.78 H20.35 B Cl0.22 N8 O0.78 Re'
_chemical_formula_weight 587.41
_space_group_crystal_system orthorhombic
_space_group_IT_number 62
_space_group_name_Hall '-P 2ac 2n'
_space_group_name_H-M_alt 'P n m a'
_atom_sites_solution_hydrogens geom
_atom_sites_solution_primary direct
_atom_sites_solution_secondary difmap
_audit_block_code 9623
_audit_creation_date 2015-09-22
_audit_creation_method SHELXL-2013
_cell_angle_alpha 90
_cell_angle_beta 90
_cell_angle_gamma 90
_cell_formula_units_Z 4
_cell_length_a 14.558(3)
_cell_length_b 14.386(2)
_cell_length_c 9.793(2)
_cell_measurement_reflns_used 9771
_cell_measurement_temperature 100(2)
_cell_measurement_theta_max 32.3275
_cell_measurement_theta_min 2.8319
_cell_volume 2051.0(7)
_computing_cell_refinement 'SAINT software (Bruker AXS, 2004)'
_computing_data_collection 'APEX2 (Bruker AXS, 2005-2013)'
_computing_data_reduction 'SAINT software (Bruker AXS, 2004)'
_computing_structure_refinement 'SHELXL (G. M. Sheldrick, 2013)'
_computing_structure_solution 'SHELXS (G. M. Sheldrick, 2013)'
_diffrn_ambient_temperature 100(2)
_diffrn_detector_area_resol_mean 66.67
_diffrn_measured_fraction_theta_full 0.997
_diffrn_measured_fraction_theta_max 0.998
_diffrn_measurement_device_type 'Bruker-AXS Kappa Mach3 APEX-II'
_diffrn_measurement_method 'CCD \f- and \w-scans'
_diffrn_radiation_monochromator 'Incoatec Helios mirrors'
_diffrn_radiation_source 1\mS
_diffrn_radiation_type MoK\a
_diffrn_radiation_wavelength 0.71073
_diffrn_reflns_av_R_equivalents 0.0498
_diffrn_reflns_av_unetI/netI 0.0163
_diffrn_reflns_Laue_measured_fraction_full 0.997
_diffrn_reflns_Laue_measured_fraction_max 0.998
_diffrn_reflns_limit_h_max 21
_diffrn_reflns_limit_h_min -21
_diffrn_reflns_limit_k_max 21
_diffrn_reflns_limit_k_min -21
_diffrn_reflns_limit_l_max 14
_diffrn_reflns_limit_l_min -14
_diffrn_reflns_number 62065
_diffrn_reflns_point_group_measured_fraction_full 0.997
_diffrn_reflns_point_group_measured_fraction_max 0.998
_diffrn_reflns_theta_full 25.242
_diffrn_reflns_theta_max 32.345
_diffrn_reflns_theta_min 2.879
_exptl_absorpt_coefficient_mu 5.983
_exptl_absorpt_correction_T_max 0.68579
_exptl_absorpt_correction_T_min 0.41818
_exptl_absorpt_correction_type gaussian
_exptl_absorpt_process_details 'SADABS (Bruker AXS, 2012)'
_exptl_crystal_colour black
_exptl_crystal_density_diffrn 1.902
_exptl_crystal_description prism
_exptl_crystal_F_000 1140
_exptl_crystal_size_max 0.130
_exptl_crystal_size_mid 0.090
_exptl_crystal_size_min 0.090
_refine_diff_density_max 1.988
_refine_diff_density_min -2.848
_refine_diff_density_rms 0.145
_refine_ls_extinction_method none
_refine_ls_goodness_of_fit_ref 1.108
_refine_ls_hydrogen_treatment constr
_refine_ls_matrix_type full
_refine_ls_number_parameters 157
_refine_ls_number_reflns 3781
_refine_ls_number_restraints 0
_refine_ls_restrained_S_all 1.108
_refine_ls_R_factor_all 0.0251
_refine_ls_R_factor_gt 0.0212
_refine_ls_shift/su_max 0.000
_refine_ls_shift/su_mean 0.000
_refine_ls_structure_factor_coef Fsqd
_refine_ls_weighting_details
;
 w=1/[\s^2^(Fo^2^)+(0.0262P)^2^+3.6606P]
 where P=(Fo^2^+2Fc^2^)/3
;
_refine_ls_weighting_scheme calc
_refine_ls_wR_factor_gt 0.0520
_refine_ls_wR_factor_ref 0.0551
_reflns_Friedel_coverage 0.000
_reflns_number_gt 3361
_reflns_number_total 3781
_reflns_threshold_expression 'I > 2\s(I)'
_cod_data_source_file ic6b00609_si_002.cif
_cod_data_source_block 7
_cod_database_code 4347796
_shelx_space_group_comment
;
The symmetry employed for this shelxl refinement is uniquely defined
by the following loop, which should always be used as a source of
symmetry information in preference to the above space-group names.
They are only intended as comments.
;
_shelx_estimated_absorpt_t_min 0.510
_shelx_estimated_absorpt_t_max 0.615

loop_
_space_group_symop_operation_xyz
'x, y, z'
'-x+1/2, -y, z+1/2'
'x+1/2, -y+1/2, -z+1/2'
'-x, y+1/2, -z'
'-x, -y, -z'
'x-1/2, y, -z-1/2'
'-x-1/2, y-1/2, z-1/2'
'x, -y-1/2, z'

loop_
_atom_site_label
_atom_site_type_symbol
_atom_site_fract_x
_atom_site_fract_y
_atom_site_fract_z
_atom_site_U_iso_or_equiv
_atom_site_adp_type
_atom_site_occupancy
_atom_site_site_symmetry_order
_atom_site_calc_flag
_atom_site_refinement_flags_posn
_atom_site_refinement_flags_adp
_atom_site_refinement_flags_occupancy
_atom_site_disorder_assembly
_atom_site_disorder_group
Re Re 0.12395(2) 0.2500 0.08708(2) 0.01266(4) Uani 1 2 d S T P . .
B B 0.0593(2) 0.2500 0.4033(3) 0.0173(6) Uani 1 2 d S T P A .
H1 H 0.0397 0.2500 0.5012 0.021 Uiso 1 2 calc R U P . .
N1 N 0.02138(12) 0.16367(14) 0.32800(18) 0.0172(3) Uani 1 1 d . . . . .
N2 N 0.03684(12) 0.15380(13) 0.19124(18) 0.0159(3) Uani 1 1 d . . . . .
C3 C -0.01370(15) 0.08122(16) 0.1501(2) 0.0207(4) Uani 1 1 d . . . . .
H3 H -0.0169 0.0592 0.0588 0.025 Uiso 1 1 calc R U . . .
C4 C -0.06094(15) 0.04256(17) 0.2605(3) 0.0262(5) Uani 1 1 d . . . . .
H4 H -0.1010 -0.0096 0.2596 0.031 Uiso 1 1 calc R U . . .
C5 C -0.03687(15) 0.09625(18) 0.3704(3) 0.0235(4) Uani 1 1 d . . . . .
H5 H -0.0577 0.0876 0.4615 0.028 Uiso 1 1 calc R U . . .
N21 N 0.16480(18) 0.2500 0.3919(3) 0.0162(4) Uani 1 2 d S T P . .
N22 N 0.20459(16) 0.2500 0.2662(3) 0.0142(4) Uani 1 2 d S T P A .
C23 C 0.29603(19) 0.2500 0.2877(3) 0.0178(5) Uani 1 2 d S T P . .
H23 H 0.3410 0.2500 0.2175 0.021 Uiso 1 2 calc R U P A .
C24 C 0.3156(2) 0.2500 0.4267(3) 0.0196(6) Uani 1 2 d S T P A .
H24 H 0.3743 0.2500 0.4691 0.024 Uiso 1 2 calc R U P . .
C25 C 0.2304(2) 0.2500 0.4897(3) 0.0191(5) Uani 1 2 d S T P A .
H25 H 0.2199 0.2500 0.5854 0.023 Uiso 1 2 calc R U P . .
N31 N 0.21091(12) 0.16225(13) -0.01284(18) 0.0175(3) Uani 1 1 d . . . . .
C32 C 0.21301(16) 0.06726(17) 0.0025(3) 0.0242(4) Uani 1 1 d . . . . .
H32 H 0.1738 0.0399 0.0688 0.029 Uiso 1 1 calc R U . . .
C33 C 0.26863(19) 0.0101(2) -0.0725(3) 0.0312(6) Uani 1 1 d . . . . .
H33 H 0.2675 -0.0552 -0.0583 0.037 Uiso 1 1 calc R U . . .
C34 C 0.32721(18) 0.0490(2) -0.1706(3) 0.0342(6) Uani 1 1 d . . . . .
H34 H 0.3659 0.0104 -0.2244 0.041 Uiso 1 1 calc R U . . .
C35 C 0.32791(16) 0.1430(2) -0.1879(3) 0.0296(5) Uani 1 1 d . . . . .
H35 H 0.3667 0.1701 -0.2550 0.035 Uiso 1 1 calc R U . . .
C36 C 0.27152(15) 0.20048(18) -0.1070(2) 0.0204(4) Uani 1 1 d . . . . .
O50 O 0.0276(3) 0.2500 -0.0598(4) 0.0224(6) Uani 0.781(3) 2 d S T P A 1
C51 C 0.0534(3) 0.2500 -0.1975(5) 0.0240(8) Uani 0.781(3) 2 d S T P A 1
H51A H -0.0017 0.2500 -0.2550 0.036 Uiso 0.781(3) 2 calc R U P A 1
H51B H 0.0900 0.1944 -0.2170 0.036 Uiso 0.3907(16) 1 calc R U P A 1
H51C H 0.0900 0.3056 -0.2170 0.036 Uiso 0.3907(16) 1 calc R U P A 1
Cl Cl 0.0329(3) 0.2500 -0.1115(5) 0.0224(6) Uani 0.219(3) 2 d S T P A 2

loop_
_atom_site_aniso_label
_atom_site_aniso_U_11
_atom_site_aniso_U_22
_atom_site_aniso_U_33
_atom_site_aniso_U_23
_atom_site_aniso_U_13
_atom_site_aniso_U_12
Re 0.01169(6) 0.01399(6) 0.01230(6) 0.000 0.00190(3) 0.000
B 0.0146(13) 0.0231(16) 0.0143(13) 0.000 0.0017(10) 0.000
N1 0.0116(7) 0.0223(8) 0.0176(7) 0.0044(7) 0.0026(6) -0.0017(6)
N2 0.0123(7) 0.0169(8) 0.0185(7) 0.0010(6) -0.0006(6) 0.0000(6)
C3 0.0151(8) 0.0180(9) 0.0292(10) -0.0013(8) -0.0043(8) -0.0012(7)
C4 0.0158(9) 0.0211(10) 0.0417(13) 0.0066(10) -0.0030(9) -0.0051(8)
C5 0.0130(8) 0.0278(11) 0.0296(11) 0.0120(9) 0.0026(8) -0.0022(8)
N21 0.0142(11) 0.0214(12) 0.0129(9) 0.000 -0.0001(8) 0.000
N22 0.0108(9) 0.0165(11) 0.0153(10) 0.000 0.0027(8) 0.000
C23 0.0093(11) 0.0193(13) 0.0249(14) 0.000 0.0008(10) 0.000
C24 0.0139(12) 0.0215(14) 0.0234(14) 0.000 -0.0026(10) 0.000
C25 0.0190(13) 0.0221(14) 0.0163(12) 0.000 -0.0026(10) 0.000
N31 0.0144(7) 0.0215(8) 0.0165(7) -0.0035(6) 0.0003(6) 0.0013(7)
C32 0.0209(10) 0.0216(10) 0.0301(11) -0.0050(9) -0.0007(8) 0.0015(8)
C33 0.0239(11) 0.0252(12) 0.0447(15) -0.0137(11) -0.0075(10) 0.0074(9)
C34 0.0207(11) 0.0467(16) 0.0352(13) -0.0227(12) -0.0030(9) 0.0105(11)
C35 0.0170(10) 0.0494(16) 0.0223(10) -0.0085(11) 0.0034(8) 0.0055(10)
C36 0.0123(8) 0.0317(12) 0.0172(8) -0.0026(8) 0.0003(7) 0.0012(8)
O50 0.0133(9) 0.0415(13) 0.0123(17) 0.000 -0.0007(14) 0.000
C51 0.0170(17) 0.034(2) 0.021(2) 0.000 -0.0023(14) 0.000
Cl 0.0133(9) 0.0415(13) 0.0123(17) 0.000 -0.0007(14) 0.000

loop_
_atom_type_symbol
_atom_type_description
_atom_type_scat_dispersion_real
_atom_type_scat_dispersion_imag
_atom_type_scat_source
C C 0.0033 0.0016 'International Tables Vol C Tables 4.2.6.8 and 6.1.1.4'
H H 0.0000 0.0000 'International Tables Vol C Tables 4.2.6.8 and 6.1.1.4'
B B 0.0013 0.0007 'International Tables Vol C Tables 4.2.6.8 and 6.1.1.4'
Cl Cl 0.1484 0.1585 'International Tables Vol C Tables 4.2.6.8 and 6.1.1.4'
N N 0.0061 0.0033 'International Tables Vol C Tables 4.2.6.8 and 6.1.1.4'
O O 0.0106 0.0060 'International Tables Vol C Tables 4.2.6.8 and 6.1.1.4'
Re Re -1.0185 7.2310 'International Tables Vol C Tables 4.2.6.8 and 6.1.1.4'

loop_
_exptl_crystal_face_index_h
_exptl_crystal_face_index_k
_exptl_crystal_face_index_l
_exptl_crystal_face_perp_dist
1.00 -1.00 0.00 0.0400
-1.00 0.00 0.00 0.1000
0.00 1.00 0.00 0.0700
0.00 -1.00 1.00 0.0300
0.00 1.00 -1.00 0.0400
1.00 -2.00 -1.00 0.0500
-1.00 1.00 2.00 0.0700
1.00 0.00 0.00 0.0500
-1.00 -2.00 -1.00 0.0700

loop_
_geom_angle_atom_site_label_1
_geom_angle_atom_site_label_2
_geom_angle_atom_site_label_3
_geom_angle
_geom_angle_site_symmetry_1
_geom_angle_site_symmetry_3
O50 Re N31 95.17(10) . 8_565
O50 Re N31 95.17(10) . .
N31 Re N31 76.54(11) 8_565 .
O50 Re N22 169.50(13) . .
N31 Re N22 93.07(7) 8_565 .
N31 Re N22 93.07(7) . .
O50 Re N2 85.83(10) . .
N31 Re N2 177.73(7) 8_565 .
N31 Re N2 101.35(8) . .
N22 Re N2 86.17(7) . .
O50 Re N2 85.83(10) . 8_565
N31 Re N2 101.35(8) 8_565 8_565
N31 Re N2 177.73(7) . 8_565
N22 Re N2 86.18(7) . 8_565
N2 Re N2 80.75(10) . 8_565
N31 Re Cl 87.31(10) 8_565 .
N31 Re Cl 87.31(10) . .
N22 Re Cl 179.51(12) . .
N2 Re Cl 93.45(10) . .
N2 Re Cl 93.45(9) 8_565 .
N21 B N1 108.77(17) . .
N21 B N1 108.77(17) . 8_565
N1 B N1 106.8(2) . 8_565
C5 N1 N2 109.25(19) . .
C5 N1 B 130.8(2) . .
N2 N1 B 119.49(18) . .
C3 N2 N1 106.61(18) . .
C3 N2 Re 133.41(16) . .
N1 N2 Re 119.92(14) . .
N2 C3 C4 110.3(2) . .
C5 C4 C3 104.9(2) . .
N1 C5 C4 108.8(2) . .
C25 N21 N22 109.9(2) . .
C25 N21 B 130.8(3) . .
N22 N21 B 119.4(2) . .
C23 N22 N21 106.2(2) . .
C23 N22 Re 132.8(2) . .
N21 N22 Re 121.01(18) . .
N22 C23 C24 110.8(3) . .
C25 C24 C23 104.7(3) . .
N21 C25 C24 108.5(3) . .
C32 N31 C36 116.9(2) . .
C32 N31 Re 125.22(16) . .
C36 N31 Re 117.90(15) . .
C33 C32 N31 123.5(2) . .
C32 C33 C34 119.2(3) . .
C35 C34 C33 119.1(2) . .
C34 C35 C36 120.5(3) . .
N31 C36 C35 120.7(2) . .
N31 C36 C36 113.32(13) . 8_565
C35 C36 C36 125.91(16) . 8_565
C51 O50 Re 120.1(3) . .

loop_
_geom_bond_atom_site_label_1
_geom_bond_atom_site_label_2
_geom_bond_distance
_geom_bond_site_symmetry_2
Re O50 2.010(4) .
Re N31 2.0381(18) 8_565
Re N31 2.0381(18) .
Re N22 2.111(3) .
Re N2 2.1364(18) .
Re N2 2.1364(18) 8_565
Re Cl 2.353(5) .
B N21 1.539(4) .
B N1 1.547(3) .
B N1 1.547(3) 8_565
N1 C5 1.354(3) .
N1 N2 1.365(2) .
N2 C3 1.339(3) .
C3 C4 1.397(3) .
C4 C5 1.370(4) .
N21 C25 1.353(4) .
N21 N22 1.360(3) .
N22 C23 1.348(4) .
C23 C24 1.391(4) .
C24 C25 1.384(4) .
N31 C32 1.375(3) .
N31 C36 1.389(3) .
C32 C33 1.369(3) .
C33 C34 1.401(5) .
C34 C35 1.364(5) .
C35 C36 1.409(3) .
C36 C36 1.425(5) 8_565
O50 C51 1.400(6) .
